data_2222015
loop_
_publ_author_name
'Zhang, Yuan'
'Li, Yong Hua'
'Zhao, Min Min'
'Wu, De Hong'
'Yang, Rong'

_publ_section_title
;
 1,1'-(2-Thienylmethylene)di-2-naphthol ethyl acetate solvate
;
_journal_coeditor_code GW2064
_journal_issue 6
_journal_name_full 'Acta Crystallographica Section E'
_journal_page_first o1259
_journal_paper_doi 10.1107/S1600536809016559
_journal_volume 65
_journal_year 2009
_chemical_formula_iupac 'C25 H18 O2 S , C4 H8 O2'
_chemical_formula_moiety 'C25 H18 O2 S , C4 H8 O2'
_chemical_formula_sum 'C29 H26 O4 S'
_chemical_formula_weight 470.57
_chemical_name_systematic
;
1,1'-(2-Thienylmethylene)di-2-naphthol ethyl acetate solvate
;
_space_group_IT_number 14
_symmetry_cell_setting monoclinic
_symmetry_space_group_name_Hall '-P 2ybc'
_symmetry_space_group_name_H-M 'P 1 21/c 1'
_atom_sites_solution_hydrogens geom
_atom_sites_solution_primary direct
_atom_sites_solution_secondary difmap
_audit_creation_method SHELXL-97
_cell_angle_alpha 90.00
_cell_angle_beta 98.808(15)
_cell_angle_gamma 90.00
_cell_formula_units_Z 4
_cell_length_a 13.425(3)
_cell_length_b 21.613(4)
_cell_length_c 8.417(2)
_cell_measurement_reflns_used 4944
_cell_measurement_temperature 291(2)
_cell_measurement_theta_max 27.1548
_cell_measurement_theta_min 2.4348
_cell_volume 2413.4(9)
_computing_cell_refinement 'CrystalClear (Rigaku, 2005)'
_computing_data_collection 'CrystalClear (Rigaku, 2005)'
_computing_data_reduction 'CrystalClear (Rigaku, 2005)'
_computing_molecular_graphics 'SHELXTL/PC (Sheldrick, 2008)'
_computing_publication_material 'SHELXTL/PC (Sheldrick, 2008)'
_computing_structure_refinement 'SHELXL97 (Sheldrick, 2008)'
_computing_structure_solution 'SHELXS97 (Sheldrick, 2008)'
_diffrn_ambient_temperature 291(2)
_diffrn_detector_area_resol_mean 13.6612
_diffrn_measured_fraction_theta_full 0.997
_diffrn_measured_fraction_theta_max 0.997
_diffrn_measurement_device_type 'Rigaku SCXmini'
_diffrn_measurement_method 'CCD Profile fitting'
_diffrn_radiation_monochromator graphite
_diffrn_radiation_source 'fine-focus sealed tube'
_diffrn_radiation_type MoK\a
_diffrn_radiation_wavelength 0.71073
_diffrn_reflns_av_R_equivalents 0.0470
_diffrn_reflns_av_sigmaI/netI 0.0364
_diffrn_reflns_limit_h_max 17
_diffrn_reflns_limit_h_min -17
_diffrn_reflns_limit_k_max 27
_diffrn_reflns_limit_k_min -27
_diffrn_reflns_limit_l_max 10
_diffrn_reflns_limit_l_min -10
_diffrn_reflns_number 23800
_diffrn_reflns_theta_full 27.10
_diffrn_reflns_theta_max 27.10
_diffrn_reflns_theta_min 3.07
_diffrn_standards_number 0
_exptl_absorpt_coefficient_mu 0.168
_exptl_absorpt_correction_T_max 0.96
_exptl_absorpt_correction_T_min 0.95
_exptl_absorpt_correction_type multi-scan
_exptl_absorpt_process_details '(SADABS; Bruker, 2000)'
_exptl_crystal_colour colourless
_exptl_crystal_density_diffrn 1.295
_exptl_crystal_density_method 'not measured'
_exptl_crystal_description prism
_exptl_crystal_F_000 992
_exptl_crystal_size_max 0.40
_exptl_crystal_size_mid 0.27
_exptl_crystal_size_min 0.25
_refine_diff_density_max 0.192
_refine_diff_density_min -0.311
_refine_ls_extinction_method none
_refine_ls_goodness_of_fit_ref 1.004
_refine_ls_hydrogen_treatment constr
_refine_ls_matrix_type full
_refine_ls_number_parameters 309
_refine_ls_number_reflns 5314
_refine_ls_number_restraints 0
_refine_ls_restrained_S_all 1.004
_refine_ls_R_factor_all 0.0858
_refine_ls_R_factor_gt 0.0629
_refine_ls_shift/su_max 0.000
_refine_ls_shift/su_mean 0.000
_refine_ls_structure_factor_coef Fsqd
_refine_ls_weighting_details 'calc w = 1/[\s^2^(Fo^2^)+(0.0651P)^2^+1.3572P] where P=(Fo^2^+2Fc^2^)/3'
_refine_ls_weighting_scheme calc
_refine_ls_wR_factor_gt 0.1441
_refine_ls_wR_factor_ref 0.1583
_reflns_number_gt 4010
_reflns_number_total 5314
_reflns_threshold_expression I>2\s(I)
_cod_data_source_file gw2064.cif
_cod_data_source_block I
_cod_original_sg_symbol_H-M 'P 21/c'
_cod_database_code 2222015
_cod_database_fobs_code 2222015

loop_
_symmetry_equiv_pos_as_xyz
'x, y, z'
'-x, y+1/2, -z+1/2'
'-x, -y, -z'
'x, -y-1/2, z-1/2'

loop_
_atom_site_type_symbol
_atom_site_label
_atom_site_fract_x
_atom_site_fract_y
_atom_site_fract_z
_atom_site_U_iso_or_equiv
_atom_site_adp_type
_atom_site_calc_flag
_atom_site_refinement_flags
_atom_site_occupancy
_atom_site_disorder_assembly
_atom_site_disorder_group
C C1 0.31470(16) 0.04909(9) 0.4961(3) 0.0371(5) Uani d . 1 . .
H H1 0.3802 0.0292 0.4957 0.045 Uiso calc R 1 . .
C C2 0.33844(16) 0.10811(9) 0.5991(3) 0.0376(5) Uani d . 1 . .
C C3 0.28873(17) 0.16412(10) 0.5686(3) 0.0451(5) Uani d . 1 . .
C C4 0.3180(2) 0.21791(11) 0.6593(3) 0.0573(7) Uani d . 1 . .
H H4 0.2841 0.2550 0.6336 0.069 Uiso calc R 1 . .
C C5 0.3952(2) 0.21569(12) 0.7836(3) 0.0591(7) Uani d . 1 . .
H H5 0.4135 0.2513 0.8429 0.071 Uiso calc R 1 . .
C C6 0.44799(18) 0.16039(11) 0.8243(3) 0.0480(6) Uani d . 1 . .
C C7 0.5277(2) 0.15747(14) 0.9552(3) 0.0618(7) Uani d . 1 . .
H H7 0.5437 0.1925 1.0180 0.074 Uiso calc R 1 . .
C C8 0.5814(2) 0.10479(15) 0.9913(3) 0.0652(8) Uani d . 1 . .
H H8 0.6350 0.1043 1.0757 0.078 Uiso calc R 1 . .
C C9 0.55585(19) 0.05109(13) 0.9008(3) 0.0568(7) Uani d . 1 . .
H H9 0.5928 0.0150 0.9252 0.068 Uiso calc R 1 . .
C C10 0.47685(17) 0.05134(11) 0.7766(3) 0.0458(5) Uani d . 1 . .
H H10 0.4598 0.0149 0.7204 0.055 Uiso calc R 1 . .
C C11 0.42030(16) 0.10589(10) 0.7312(3) 0.0404(5) Uani d . 1 . .
C C12 0.25054(15) 0.00026(9) 0.5662(2) 0.0361(4) Uani d . 1 . .
C C13 0.16002(16) 0.01613(10) 0.6138(3) 0.0414(5) Uani d . 1 . .
C C14 0.09914(18) -0.02789(11) 0.6780(3) 0.0488(6) Uani d . 1 . .
H H14 0.0391 -0.0155 0.7108 0.059 Uiso calc R 1 . .
C C15 0.12767(18) -0.08802(12) 0.6921(3) 0.0501(6) Uani d . 1 . .
H H15 0.0871 -0.1164 0.7350 0.060 Uiso calc R 1 . .
C C16 0.21813(17) -0.10821(10) 0.6425(3) 0.0428(5) Uani d . 1 . .
C C17 0.2476(2) -0.17108(11) 0.6544(3) 0.0579(7) Uani d . 1 . .
H H17 0.2070 -0.1995 0.6972 0.070 Uiso calc R 1 . .
C C18 0.3338(2) -0.19076(12) 0.6049(4) 0.0650(8) Uani d . 1 . .
H H18 0.3524 -0.2322 0.6154 0.078 Uiso calc R 1 . .
C C19 0.3948(2) -0.14842(12) 0.5376(4) 0.0596(7) Uani d . 1 . .
H H19 0.4534 -0.1620 0.5022 0.072 Uiso calc R 1 . .
C C20 0.36867(17) -0.08722(11) 0.5238(3) 0.0464(5) Uani d . 1 . .
H H20 0.4100 -0.0601 0.4781 0.056 Uiso calc R 1 . .
C C21 0.28040(16) -0.06379(10) 0.5769(2) 0.0370(5) Uani d . 1 . .
C C22 0.27474(17) 0.06136(10) 0.3198(3) 0.0399(5) Uani d . 1 . .
C C23 0.18677(18) 0.04016(11) 0.2295(3) 0.0476(5) Uani d . 1 . .
H H23 0.1395 0.0154 0.2693 0.057 Uiso calc R 1 . .
C C24 0.1777(2) 0.06118(15) 0.0666(3) 0.0673(8) Uani d . 1 . .
H H24 0.1230 0.0516 -0.0113 0.081 Uiso calc R 1 . .
C C25 0.2557(2) 0.09609(14) 0.0369(3) 0.0647(7) Uani d . 1 . .
H H25 0.2609 0.1133 -0.0628 0.078 Uiso calc R 1 . .
C C26 0.8122(2) 0.13551(18) 0.8359(4) 0.0821(10) Uani d . 1 . .
H H26B 0.7999 0.0928 0.8580 0.123 Uiso calc R 1 . .
H H26C 0.7565 0.1516 0.7623 0.123 Uiso calc R 1 . .
H H26D 0.8195 0.1587 0.9343 0.123 Uiso calc R 1 . .
C C27 0.9068(2) 0.14072(14) 0.7629(3) 0.0598(7) Uani d . 1 . .
C C28 1.0195(3) 0.20912(15) 0.6570(5) 0.0830(10) Uani d . 1 . .
H H28B 1.0131 0.1888 0.5531 0.100 Uiso calc R 1 . .
H H28C 1.0775 0.1919 0.7256 0.100 Uiso calc R 1 . .
C C29 1.0330(3) 0.27622(15) 0.6379(5) 0.0852(10) Uani d . 1 . .
H H29B 1.0927 0.2836 0.5909 0.128 Uiso calc R 1 . .
H H29C 1.0394 0.2959 0.7412 0.128 Uiso calc R 1 . .
H H29D 0.9756 0.2928 0.5691 0.128 Uiso calc R 1 . .
O O1 0.20776(13) 0.17382(8) 0.4507(2) 0.0556(4) Uani d . 1 . .
H H1A 0.1819 0.1373 0.4077 0.106(13) Uiso d R 1 . .
O O2 0.12727(13) 0.07581(8) 0.5945(2) 0.0564(5) Uani d . 1 . .
H H2A 0.0650 0.0833 0.6207 0.110(13) Uiso d R 1 . .
O O3 0.95846(15) 0.09760(9) 0.7375(3) 0.0736(6) Uani d . 1 . .
O O4 0.92817(15) 0.19908(10) 0.7291(3) 0.0728(6) Uani d . 1 . .
S S1 0.34342(5) 0.10506(3) 0.20365(8) 0.0582(2) Uani d . 1 . .

loop_
_atom_site_aniso_label
_atom_site_aniso_U_11
_atom_site_aniso_U_22
_atom_site_aniso_U_33
_atom_site_aniso_U_12
_atom_site_aniso_U_13
_atom_site_aniso_U_23
C1 0.0354(10) 0.0330(10) 0.0441(11) -0.0001(8) 0.0099(9) 0.0002(9)
C2 0.0368(11) 0.0338(10) 0.0439(11) -0.0041(9) 0.0115(9) -0.0015(9)
C3 0.0457(12) 0.0382(12) 0.0525(13) -0.0019(10) 0.0114(11) -0.0021(10)
C4 0.0652(16) 0.0334(12) 0.0756(18) -0.0004(11) 0.0181(14) -0.0056(12)
C5 0.0699(17) 0.0439(14) 0.0657(17) -0.0144(13) 0.0177(14) -0.0156(12)
C6 0.0495(13) 0.0497(14) 0.0467(13) -0.0158(11) 0.0139(11) -0.0050(10)
C7 0.0661(17) 0.0686(18) 0.0509(15) -0.0277(15) 0.0096(13) -0.0073(13)
C8 0.0548(16) 0.089(2) 0.0490(15) -0.0225(16) -0.0012(12) 0.0039(15)
C9 0.0466(14) 0.0697(17) 0.0529(15) -0.0025(13) 0.0039(11) 0.0125(13)
C10 0.0427(12) 0.0473(13) 0.0485(13) -0.0057(10) 0.0105(10) 0.0026(10)
C11 0.0379(11) 0.0434(12) 0.0424(11) -0.0086(9) 0.0139(9) 0.0000(9)
C12 0.0358(10) 0.0355(11) 0.0378(10) -0.0043(9) 0.0079(9) 0.0002(8)
C13 0.0385(11) 0.0391(11) 0.0472(12) -0.0004(9) 0.0084(9) -0.0015(9)
C14 0.0410(12) 0.0518(14) 0.0574(14) -0.0047(10) 0.0194(11) -0.0018(11)
C15 0.0462(13) 0.0488(13) 0.0575(14) -0.0121(11) 0.0154(11) 0.0029(11)
C16 0.0429(12) 0.0394(12) 0.0461(12) -0.0058(10) 0.0064(10) 0.0028(9)
C17 0.0620(16) 0.0381(12) 0.0753(18) -0.0091(12) 0.0155(14) 0.0069(12)
C18 0.0685(18) 0.0359(13) 0.093(2) 0.0037(12) 0.0205(16) 0.0043(13)
C19 0.0568(15) 0.0453(14) 0.0800(19) 0.0068(12) 0.0210(14) -0.0009(13)
C20 0.0437(12) 0.0396(12) 0.0577(14) 0.0004(10) 0.0132(11) 0.0014(10)
C21 0.0366(10) 0.0363(10) 0.0374(11) -0.0032(9) 0.0035(9) 0.0003(9)
C22 0.0438(12) 0.0347(10) 0.0433(12) -0.0017(9) 0.0131(9) -0.0018(9)
C23 0.0494(13) 0.0544(14) 0.0393(12) -0.0096(11) 0.0078(10) -0.0001(10)
C24 0.0680(18) 0.086(2) 0.0461(14) -0.0053(16) 0.0021(13) -0.0025(14)
C25 0.081(2) 0.0704(18) 0.0453(14) 0.0063(15) 0.0185(14) 0.0104(13)
C26 0.0555(17) 0.102(3) 0.093(2) 0.0005(17) 0.0272(16) -0.024(2)
C27 0.0524(15) 0.0723(19) 0.0556(16) 0.0040(14) 0.0108(12) -0.0122(14)
C28 0.086(2) 0.072(2) 0.101(3) 0.0128(18) 0.047(2) 0.0006(18)
C29 0.084(2) 0.075(2) 0.097(3) 0.0114(18) 0.015(2) -0.0006(19)
O1 0.0534(10) 0.0441(10) 0.0672(11) 0.0089(8) 0.0028(9) -0.0003(8)
O2 0.0460(9) 0.0431(9) 0.0851(13) 0.0081(7) 0.0265(9) 0.0043(9)
O3 0.0633(12) 0.0669(13) 0.0975(16) 0.0098(10) 0.0340(12) -0.0031(11)
O4 0.0678(13) 0.0683(13) 0.0873(15) 0.0129(10) 0.0281(11) -0.0074(11)
S1 0.0638(4) 0.0544(4) 0.0600(4) -0.0099(3) 0.0212(3) 0.0090(3)

loop_
_atom_type_symbol
_atom_type_description
_atom_type_scat_dispersion_real
_atom_type_scat_dispersion_imag
_atom_type_scat_source
C C 0.0033 0.0016 'International Tables Vol C Tables 4.2.6.8 and 6.1.1.4'
H H 0.0000 0.0000 'International Tables Vol C Tables 4.2.6.8 and 6.1.1.4'
O O 0.0106 0.0060 'International Tables Vol C Tables 4.2.6.8 and 6.1.1.4'
S S 0.1246 0.1234 'International Tables Vol C Tables 4.2.6.8 and 6.1.1.4'

loop_
_geom_angle_atom_site_label_1
_geom_angle_atom_site_label_2
_geom_angle_atom_site_label_3
_geom_angle_site_symmetry_1
_geom_angle_site_symmetry_3
_geom_angle
_geom_angle_publ_flag
C22 C1 C12 . . 111.05(17) ?
C22 C1 C2 . . 114.47(17) ?
C12 C1 C2 . . 115.52(17) ?
C22 C1 H1 . . 104.8 ?
C12 C1 H1 . . 104.8 ?
C2 C1 H1 . . 104.8 ?
C3 C2 C11 . . 117.4(2) ?
C3 C2 C1 . . 124.3(2) ?
C11 C2 C1 . . 118.19(18) ?
O1 C3 C2 . . 125.0(2) ?
O1 C3 C4 . . 112.9(2) ?
C2 C3 C4 . . 122.1(2) ?
C5 C4 C3 . . 120.3(2) ?
C5 C4 H4 . . 119.9 ?
C3 C4 H4 . . 119.9 ?
C4 C5 C6 . . 121.0(2) ?
C4 C5 H5 . . 119.5 ?
C6 C5 H5 . . 119.5 ?
C5 C6 C7 . . 121.4(2) ?
C5 C6 C11 . . 119.2(2) ?
C7 C6 C11 . . 119.4(2) ?
C8 C7 C6 . . 121.6(3) ?
C8 C7 H7 . . 119.2 ?
C6 C7 H7 . . 119.2 ?
C7 C8 C9 . . 119.7(3) ?
C7 C8 H8 . . 120.1 ?
C9 C8 H8 . . 120.1 ?
C10 C9 C8 . . 120.5(3) ?
C10 C9 H9 . . 119.7 ?
C8 C9 H9 . . 119.7 ?
C9 C10 C11 . . 121.8(2) ?
C9 C10 H10 . . 119.1 ?
C11 C10 H10 . . 119.1 ?
C10 C11 C6 . . 116.9(2) ?
C10 C11 C2 . . 123.2(2) ?
C6 C11 C2 . . 119.9(2) ?
C13 C12 C21 . . 118.02(18) ?
C13 C12 C1 . . 120.75(18) ?
C21 C12 C1 . . 121.17(18) ?
O2 C13 C12 . . 118.84(19) ?
O2 C13 C14 . . 119.1(2) ?
C12 C13 C14 . . 122.0(2) ?
C15 C14 C13 . . 120.4(2) ?
C15 C14 H14 . . 119.8 ?
C13 C14 H14 . . 119.8 ?
C14 C15 C16 . . 121.0(2) ?
C14 C15 H15 . . 119.5 ?
C16 C15 H15 . . 119.5 ?
C15 C16 C17 . . 121.3(2) ?
C15 C16 C21 . . 119.0(2) ?
C17 C16 C21 . . 119.7(2) ?
C18 C17 C16 . . 121.4(2) ?
C18 C17 H17 . . 119.3 ?
C16 C17 H17 . . 119.3 ?
C17 C18 C19 . . 119.8(2) ?
C17 C18 H18 . . 120.1 ?
C19 C18 H18 . . 120.1 ?
C20 C19 C18 . . 120.4(2) ?
C20 C19 H19 . . 119.8 ?
C18 C19 H19 . . 119.8 ?
C19 C20 C21 . . 122.2(2) ?
C19 C20 H20 . . 118.9 ?
C21 C20 H20 . . 118.9 ?
C20 C21 C16 . . 116.4(2) ?
C20 C21 C12 . . 124.04(19) ?
C16 C21 C12 . . 119.56(19) ?
C23 C22 C1 . . 128.5(2) ?
C23 C22 S1 . . 110.84(17) ?
C1 C22 S1 . . 120.59(16) ?
C22 C23 C24 . . 111.2(2) ?
C22 C23 H23 . . 124.4 ?
C24 C23 H23 . . 124.4 ?
C25 C24 C23 . . 113.7(3) ?
C25 C24 H24 . . 123.2 ?
C23 C24 H24 . . 123.2 ?
C24 C25 S1 . . 111.8(2) ?
C24 C25 H25 . . 124.1 ?
S1 C25 H25 . . 124.1 ?
C27 C26 H26B . . 109.5 ?
C27 C26 H26C . . 109.5 ?
H26B C26 H26C . . 109.5 ?
C27 C26 H26D . . 109.5 ?
H26B C26 H26D . . 109.5 ?
H26C C26 H26D . . 109.5 ?
O3 C27 O4 . . 123.1(3) ?
O3 C27 C26 . . 124.4(3) ?
O4 C27 C26 . . 112.5(3) ?
O4 C28 C29 . . 108.4(3) ?
O4 C28 H28B . . 110.0 ?
C29 C28 H28B . . 110.0 ?
O4 C28 H28C . . 110.0 ?
C29 C28 H28C . . 110.0 ?
H28B C28 H28C . . 108.4 ?
C28 C29 H29B . . 109.5 ?
C28 C29 H29C . . 109.5 ?
H29B C29 H29C . . 109.5 ?
C28 C29 H29D . . 109.5 ?
H29B C29 H29D . . 109.5 ?
H29C C29 H29D . . 109.5 ?
C3 O1 H1A . . 111.5 ?
C13 O2 H2A . . 115.5 ?
C27 O4 C28 . . 116.7(2) ?
C25 S1 C22 . . 92.43(13) ?

loop_
_geom_bond_atom_site_label_1
_geom_bond_atom_site_label_2
_geom_bond_site_symmetry_2
_geom_bond_distance
_geom_bond_publ_flag
C1 C22 . 1.522(3) ?
C1 C12 . 1.536(3) ?
C1 C2 . 1.548(3) ?
C1 H1 . 0.9800 ?
C2 C3 . 1.387(3) ?
C2 C11 . 1.439(3) ?
C3 O1 . 1.371(3) ?
C3 C4 . 1.413(3) ?
C4 C5 . 1.357(4) ?
C4 H4 . 0.9300 ?
C5 C6 . 1.405(4) ?
C5 H5 . 0.9300 ?
C6 C7 . 1.415(4) ?
C6 C11 . 1.432(3) ?
C7 C8 . 1.357(4) ?
C7 H7 . 0.9300 ?
C8 C9 . 1.402(4) ?
C8 H8 . 0.9300 ?
C9 C10 . 1.370(3) ?
C9 H9 . 0.9300 ?
C10 C11 . 1.422(3) ?
C10 H10 . 0.9300 ?
C12 C13 . 1.380(3) ?
C12 C21 . 1.440(3) ?
C13 O2 . 1.364(3) ?
C13 C14 . 1.414(3) ?
C14 C15 . 1.355(3) ?
C14 H14 . 0.9300 ?
C15 C16 . 1.412(3) ?
C15 H15 . 0.9300 ?
C16 C17 . 1.415(3) ?
C16 C21 . 1.437(3) ?
C17 C18 . 1.357(4) ?
C17 H17 . 0.9300 ?
C18 C19 . 1.404(4) ?
C18 H18 . 0.9300 ?
C19 C20 . 1.369(3) ?
C19 H19 . 0.9300 ?
C20 C21 . 1.422(3) ?
C20 H20 . 0.9300 ?
C22 C23 . 1.381(3) ?
C22 S1 . 1.725(2) ?
C23 C24 . 1.431(4) ?
C23 H23 . 0.9300 ?
C24 C25 . 1.344(4) ?
C24 H24 . 0.9300 ?
C25 S1 . 1.699(3) ?
C25 H25 . 0.9300 ?
C26 C27 . 1.497(4) ?
C26 H26B . 0.9600 ?
C26 H26C . 0.9600 ?
C26 H26D . 0.9600 ?
C27 O3 . 1.201(3) ?
C27 O4 . 1.334(4) ?
C28 O4 . 1.465(4) ?
C28 C29 . 1.473(4) ?
C28 H28B . 0.9700 ?
C28 H28C . 0.9700 ?
C29 H29B . 0.9600 ?
C29 H29C . 0.9600 ?
C29 H29D . 0.9600 ?
O1 H1A . 0.9136 ?
O2 H2A . 0.9116 ?

loop_
_geom_hbond_atom_site_label_D
_geom_hbond_atom_site_label_H
_geom_hbond_atom_site_label_A
_geom_hbond_site_symmetry_A
_geom_hbond_distance_DH
_geom_hbond_distance_HA
_geom_hbond_distance_DA
_geom_hbond_angle_DHA
O2 H2A O3 1_455 0.91 1.88 2.764(3) 162.7

loop_
_cod_related_entry_id
_cod_related_entry_database
_cod_related_entry_code
1 ChemSpider 30655784
